data_2223183
loop_
_publ_author_name
'Boer\'e, Ren\'e T.'
'Gietz, Twyla'

_publ_section_title
Butylbis[\m-4-(2,4,6-trimethylphenylamino)pent-3-en-2-onato][4-(2,4,6-trimethylphenylamino)pent-3-en-2-onato]dimagnesium
_journal_coeditor_code PV2200
_journal_issue 9
_journal_name_full 'Acta Crystallographica Section E'
_journal_page_first m1137
_journal_page_last m1138
_journal_paper_doi 10.1107/S1600536809033327
_journal_volume 65
_journal_year 2009
_chemical_formula_iupac '[Mg2 (C4 H9) (C14 H18 N O)3]'
_chemical_formula_moiety 'C46 H63 Mg2 N3 O3'
_chemical_formula_sum 'C46 H63 Mg2 N3 O3'
_chemical_formula_weight 754.61
_chemical_name_common MesKetoiminateMgButyl
_chemical_name_systematic
;
Butylbis[\m-4-(2,4,6-trimethylphenylamino)pent-3-en-2-onato][4-(2,4,6-
trimethylphenylamino)pent-3-en-2-onato]dimagnesium(II)
;
_space_group_IT_number 14
_symmetry_cell_setting monoclinic
_symmetry_space_group_name_Hall '-P 2yn'
_symmetry_space_group_name_H-M 'P 1 21/n 1'
_atom_sites_solution_hydrogens geom
_atom_sites_solution_primary direct
_atom_sites_solution_secondary difmap
_audit_creation_method SHELXL-97
_cell_angle_alpha 90.00
_cell_angle_beta 94.1540(10)
_cell_angle_gamma 90.00
_cell_formula_units_Z 4
_cell_length_a 20.016(2)
_cell_length_b 10.7515(12)
_cell_length_c 20.720(2)
_cell_measurement_reflns_used 8867
_cell_measurement_temperature 173(2)
_cell_measurement_theta_max 23.48
_cell_measurement_theta_min 2.34
_cell_volume 4447.3(8)
_computing_cell_refinement 'SAINT-Plus (Bruker, 2006)'
_computing_data_collection 'APEX2 (Bruker, 2006)'
_computing_data_reduction 'SAINT-Plus (Bruker, 2006)'
_computing_molecular_graphics 'Mercury (Macrae <i>et al.</i>, 2006)'
_computing_publication_material 'publCIF (Westrip, 2009)'
_computing_structure_refinement 'SHELXTL (Sheldrick, 2008)'
_computing_structure_solution 'SHELXS97 (Sheldrick, 2008)'
_diffrn_ambient_temperature 173(2)
_diffrn_measured_fraction_theta_full 0.999
_diffrn_measured_fraction_theta_max 0.998
_diffrn_measurement_device_type
;
Bruker APEXII CCD area-detector
;
_diffrn_measurement_method '\f and \w'
_diffrn_radiation_monochromator graphite
_diffrn_radiation_type MoK\a
_diffrn_radiation_wavelength 0.71073
_diffrn_reflns_av_R_equivalents 0.0650
_diffrn_reflns_av_sigmaI/netI 0.0467
_diffrn_reflns_limit_h_max 24
_diffrn_reflns_limit_h_min -25
_diffrn_reflns_limit_k_max 13
_diffrn_reflns_limit_k_min -13
_diffrn_reflns_limit_l_max 25
_diffrn_reflns_limit_l_min -25
_diffrn_reflns_number 57968
_diffrn_reflns_theta_full 25.25
_diffrn_reflns_theta_max 26.37
_diffrn_reflns_theta_min 1.97
_exptl_absorpt_coefficient_mu 0.095
_exptl_absorpt_correction_T_max 0.9767
_exptl_absorpt_correction_T_min 0.9059
_exptl_absorpt_correction_type multi-scan
_exptl_absorpt_process_details '(SADABS; Bruker, 2006)'
_exptl_crystal_colour Yellow
_exptl_crystal_density_diffrn 1.127
_exptl_crystal_density_method 'not measured'
_exptl_crystal_description Prism
_exptl_crystal_F_000 1632
_exptl_crystal_size_max 0.35
_exptl_crystal_size_mid 0.31
_exptl_crystal_size_min 0.22
_refine_diff_density_max 0.315
_refine_diff_density_min -0.374
_refine_ls_extinction_coef 0
_refine_ls_extinction_method none
_refine_ls_goodness_of_fit_ref 1.023
_refine_ls_hydrogen_treatment constr
_refine_ls_matrix_type full
_refine_ls_number_parameters 503
_refine_ls_number_reflns 9082
_refine_ls_number_restraints 0
_refine_ls_restrained_S_all 1.023
_refine_ls_R_factor_all 0.0961
_refine_ls_R_factor_gt 0.0541
_refine_ls_shift/su_max 0.000
_refine_ls_shift/su_mean 0.000
_refine_ls_structure_factor_coef Fsqd
_refine_ls_weighting_details 'calc w=1/[\s^2^(Fo^2^)+(0.0707P)^2^+3.119P] where P=(Fo^2^+2Fc^2^)/3'
_refine_ls_weighting_scheme calc
_refine_ls_wR_factor_gt 0.1394
_refine_ls_wR_factor_ref 0.1661
_reflns_number_gt 5810
_reflns_number_total 9082
_reflns_threshold_expression I>2\s(I)
_cod_data_source_file pv2200.cif
_cod_data_source_block I
_cod_original_sg_symbol_H-M 'P 21/n'
_cod_database_code 2223183
_cod_database_fobs_code 2223183

loop_
_symmetry_equiv_pos_as_xyz
'x, y, z'
'-x+1/2, y+1/2, -z+1/2'
'-x, -y, -z'
'x-1/2, -y-1/2, z-1/2'

loop_
_atom_site_type_symbol
_atom_site_label
_atom_site_fract_x
_atom_site_fract_y
_atom_site_fract_z
_atom_site_U_iso_or_equiv
_atom_site_adp_type
_atom_site_calc_flag
_atom_site_refinement_flags
_atom_site_occupancy
_atom_site_disorder_assembly
_atom_site_disorder_group
Mg Mg1 -0.00341(4) 0.15436(8) 0.20348(4) 0.0312(2) Uani d . 1 . .
Mg Mg2 0.11126(4) 0.10955(8) 0.31177(4) 0.0325(2) Uani d . 1 . .
O O1 -0.00970(8) 0.17052(16) 0.10943(8) 0.0358(4) Uani d . 1 . .
O O2 0.09942(8) 0.12165(15) 0.21528(7) 0.0314(4) Uani d . 1 . .
O O3 0.01501(8) 0.16096(16) 0.30108(8) 0.0349(4) Uani d . 1 . .
N N1 -0.06094(10) -0.0096(2) 0.19363(10) 0.0357(5) Uani d . 1 . .
N N2 0.17489(10) 0.26552(19) 0.31215(9) 0.0318(5) Uani d . 1 . .
N N3 -0.05901(10) 0.32324(19) 0.21540(10) 0.0350(5) Uani d . 1 . .
C C1 -0.04882(14) 0.1662(3) -0.00035(13) 0.0472(7) Uani d . 1 . .
H H15A -0.0614 0.2543 0.0003 0.057 Uiso calc R 1 . .
H H15B -0.0814 0.1205 -0.0288 0.057 Uiso calc R 1 . .
H H15C -0.0042 0.1580 -0.0164 0.057 Uiso calc R 1 . .
C C2 -0.04800(13) 0.1139(3) 0.06704(12) 0.0369(6) Uani d . 1 . .
C C3 -0.08641(13) 0.0111(3) 0.07919(13) 0.0413(6) Uani d . 1 . .
H H17 -0.1137 -0.0209 0.0436 0.050 Uiso calc R 1 . .
C C4 -0.08961(13) -0.0517(3) 0.13865(13) 0.0407(6) Uani d . 1 . .
C C5 -0.12758(16) -0.1737(3) 0.13691(16) 0.0546(8) Uani d . 1 . .
H H19A -0.0965 -0.2419 0.1485 0.066 Uiso calc R 1 . .
H H19B -0.1484 -0.1876 0.0933 0.066 Uiso calc R 1 . .
H H19C -0.1623 -0.1706 0.1678 0.066 Uiso calc R 1 . .
C C6 -0.06439(13) -0.0846(2) 0.25060(13) 0.0390(6) Uani d . 1 . .
C C7 -0.11648(14) -0.0688(3) 0.29138(14) 0.0456(7) Uani d . 1 . .
C C8 -0.11454(17) -0.1369(3) 0.34859(15) 0.0569(9) Uani d . 1 . .
H H22 -0.1497 -0.1266 0.3765 0.068 Uiso calc R 1 . .
C C9 -0.06325(18) -0.2189(3) 0.36633(15) 0.0557(8) Uani d . 1 . .
C C10 -0.01289(17) -0.2324(3) 0.32513(15) 0.0533(8) Uani d . 1 . .
H H25 0.0227 -0.2883 0.3367 0.064 Uiso calc R 1 . .
C C11 -0.01210(14) -0.1677(2) 0.26724(14) 0.0435(7) Uani d . 1 . .
C C12 -0.17251(15) 0.0206(3) 0.27396(16) 0.0584(8) Uani d . 1 . .
H H20A -0.1541 0.1040 0.2683 0.070 Uiso calc R 1 . .
H H20B -0.2033 0.0223 0.3087 0.070 Uiso calc R 1 . .
H H20C -0.1968 -0.0060 0.2335 0.070 Uiso calc R 1 . .
C C13 -0.0619(2) -0.2901(4) 0.42905(17) 0.0822(12) Uani d . 1 . .
H H24A -0.0978 -0.2599 0.4548 0.099 Uiso calc R 1 . .
H H24B -0.0185 -0.2778 0.4533 0.099 Uiso calc R 1 . .
H H24C -0.0685 -0.3788 0.4199 0.099 Uiso calc R 1 . .
C C14 0.04347(15) -0.1869(3) 0.22311(16) 0.0524(8) Uani d . 1 . .
H H27A 0.0254 -0.2258 0.1828 0.063 Uiso calc R 1 . .
H H27B 0.0778 -0.2409 0.2444 0.063 Uiso calc R 1 . .
H H27C 0.0634 -0.1064 0.2134 0.063 Uiso calc R 1 . .
C C15 0.14678(13) 0.1038(3) 0.11291(11) 0.0393(6) Uani d . 1 . .
H H14A 0.1485 0.0130 0.1166 0.047 Uiso calc R 1 . .
H H14B 0.1858 0.1333 0.0914 0.047 Uiso calc R 1 . .
H H14C 0.1057 0.1283 0.0875 0.047 Uiso calc R 1 . .
C C16 0.14727(12) 0.1600(2) 0.17895(11) 0.0310(5) Uani d . 1 . .
C C17 0.19433(13) 0.2446(2) 0.19922(12) 0.0358(6) Uani d . 1 . .
H H12 0.2254 0.2669 0.1687 0.043 Uiso calc R 1 . .
C C18 0.20325(13) 0.3054(2) 0.26160(12) 0.0357(6) Uani d . 1 . .
C C19 0.24825(17) 0.4177(3) 0.26465(14) 0.0545(8) Uani d . 1 . .
H H10A 0.2457 0.4592 0.3065 0.065 Uiso calc R 1 . .
H H10B 0.2338 0.4754 0.2298 0.065 Uiso calc R 1 . .
H H10C 0.2945 0.3916 0.2597 0.065 Uiso calc R 1 . .
C C20 0.18963(12) 0.3257(2) 0.37385(11) 0.0325(5) Uani d . 1 . .
C C21 0.14650(13) 0.4164(2) 0.39439(12) 0.0377(6) Uani d . 1 . .
C C22 0.15864(14) 0.4660(3) 0.45614(13) 0.0438(7) Uani d . 1 . .
H H6 0.1292 0.5278 0.4705 0.053 Uiso calc R 1 . .
C C23 0.21219(14) 0.4278(3) 0.49714(13) 0.0457(7) Uani d . 1 . .
C C24 0.25498(13) 0.3395(3) 0.47480(12) 0.0412(6) Uani d . 1 . .
H H3 0.2926 0.3139 0.5022 0.049 Uiso calc R 1 . .
C C25 0.24492(12) 0.2870(3) 0.41391(12) 0.0362(6) Uani d . 1 . .
C C26 0.08908(15) 0.4633(3) 0.35033(15) 0.0528(8) Uani d . 1 . .
H H9A 0.0542 0.4968 0.3763 0.063 Uiso calc R 1 . .
H H9B 0.0706 0.3947 0.3235 0.063 Uiso calc R 1 . .
H H9C 0.1050 0.5290 0.3224 0.063 Uiso calc R 1 . .
C C27 0.22286(18) 0.4803(4) 0.56497(15) 0.0695(10) Uani d . 1 . .
H H5A 0.2043 0.5645 0.5659 0.083 Uiso calc R 1 . .
H H5B 0.2709 0.4830 0.5779 0.083 Uiso calc R 1 . .
H H5C 0.2003 0.4272 0.5951 0.083 Uiso calc R 1 . .
C C28 0.29308(14) 0.1916(3) 0.39100(13) 0.0459(7) Uani d . 1 . .
H H1A 0.3263 0.1708 0.4265 0.055 Uiso calc R 1 . .
H H1B 0.3159 0.2255 0.3546 0.055 Uiso calc R 1 . .
H H1C 0.2684 0.1164 0.3771 0.055 Uiso calc R 1 . .
C C29 -0.01285(16) 0.1521(4) 0.41057(14) 0.0615(9) Uani d . 1 . .
H H33A -0.0190 0.0617 0.4089 0.074 Uiso calc R 1 . .
H H33B -0.0448 0.1887 0.4388 0.074 Uiso calc R 1 . .
H H33C 0.0329 0.1712 0.4277 0.074 Uiso calc R 1 . .
C C30 -0.02454(13) 0.2056(3) 0.34334(12) 0.0394(6) Uani d . 1 . .
C C31 -0.06998(13) 0.2967(3) 0.32936(12) 0.0429(7) Uani d . 1 . .
H H31 -0.0971 0.3200 0.3631 0.051 Uiso calc R 1 . .
C C32 -0.08170(13) 0.3619(3) 0.26931(12) 0.0388(6) Uani d . 1 . .
C C33 -0.12145(16) 0.4816(3) 0.27273(15) 0.0557(8) Uani d . 1 . .
H H29A -0.1314 0.5143 0.2289 0.067 Uiso calc R 1 . .
H H29B -0.0952 0.5428 0.2988 0.067 Uiso calc R 1 . .
H H29C -0.1635 0.4649 0.2927 0.067 Uiso calc R 1 . .
C C34 -0.07408(13) 0.3956(2) 0.15778(12) 0.0367(6) Uani d . 1 . .
C C35 -0.02485(14) 0.4728(2) 0.13529(12) 0.0388(6) Uani d . 1 . .
C C36 -0.03917(16) 0.5389(3) 0.07850(13) 0.0469(7) Uani d . 1 . .
H H39 -0.0059 0.5924 0.0634 0.056 Uiso calc R 1 . .
C C37 -0.10038(17) 0.5294(3) 0.04308(14) 0.0508(8) Uani d . 1 . .
C C38 -0.14741(15) 0.4488(3) 0.06546(14) 0.0493(7) Uani d . 1 . .
H H41 -0.1892 0.4396 0.0412 0.059 Uiso calc R 1 . .
C C39 -0.13564(14) 0.3807(3) 0.12220(13) 0.0423(7) Uani d . 1 . .
C C40 0.04239(15) 0.4845(3) 0.17229(14) 0.0487(7) Uani d . 1 . .
H H38A 0.0363 0.5145 0.2161 0.058 Uiso calc R 1 . .
H H38B 0.0702 0.5434 0.1501 0.058 Uiso calc R 1 . .
H H38C 0.0644 0.4030 0.1747 0.058 Uiso calc R 1 . .
C C41 -0.1152(2) 0.6065(3) -0.01740(15) 0.0671(10) Uani d . 1 . .
H H42A -0.1449 0.5598 -0.0483 0.081 Uiso calc R 1 . .
H H42B -0.0732 0.6252 -0.0370 0.081 Uiso calc R 1 . .
H H42C -0.1370 0.6843 -0.0061 0.081 Uiso calc R 1 . .
C C42 -0.18706(14) 0.2924(3) 0.14444(14) 0.0530(8) Uani d . 1 . .
H H34A -0.1680 0.2085 0.1479 0.064 Uiso calc R 1 . .
H H34B -0.2262 0.2920 0.1132 0.064 Uiso calc R 1 . .
H H34C -0.2006 0.3188 0.1868 0.064 Uiso calc R 1 . .
C C43 0.14225(16) -0.0420(3) 0.37340(13) 0.0501(7) Uani d . 1 . .
H H46A 0.1081 -0.1077 0.3652 0.060 Uiso calc R 1 . .
H H46B 0.1840 -0.0742 0.3567 0.060 Uiso calc R 1 . .
C C44 0.1552(2) -0.0353(4) 0.44479(17) 0.0718(10) Uani d . 1 . .
H H43A 0.1141 -0.0040 0.4632 0.086 Uiso calc R 1 . .
H H43B 0.1909 0.0269 0.4547 0.086 Uiso calc R 1 . .
C C45 0.1757(2) -0.1558(4) 0.47962(19) 0.0901(14) Uani d . 1 . .
H H44A 0.1384 -0.2161 0.4733 0.108 Uiso calc R 1 . .
H H44B 0.2147 -0.1913 0.4592 0.108 Uiso calc R 1 . .
C C46 0.1937(2) -0.1421(5) 0.5509(2) 0.0985(15) Uani d . 1 . .
H H45A 0.2319 -0.0854 0.5578 0.118 Uiso calc R 1 . .
H H45B 0.2056 -0.2236 0.5695 0.118 Uiso calc R 1 . .
H H45C 0.1553 -0.1083 0.5719 0.118 Uiso calc R 1 . .

loop_
_atom_site_aniso_label
_atom_site_aniso_U_11
_atom_site_aniso_U_22
_atom_site_aniso_U_33
_atom_site_aniso_U_12
_atom_site_aniso_U_13
_atom_site_aniso_U_23
Mg1 0.0311(4) 0.0316(4) 0.0302(4) -0.0017(3) -0.0028(3) -0.0048(3)
Mg2 0.0343(5) 0.0333(5) 0.0293(4) -0.0028(4) -0.0026(3) 0.0028(3)
O1 0.0366(10) 0.0386(10) 0.0311(9) 0.0009(8) -0.0041(7) -0.0061(8)
O2 0.0301(9) 0.0350(9) 0.0285(8) -0.0012(7) -0.0013(7) -0.0007(7)
O3 0.0325(9) 0.0434(10) 0.0286(9) -0.0019(8) -0.0005(7) -0.0032(8)
N1 0.0356(12) 0.0339(12) 0.0370(12) -0.0030(9) -0.0026(9) -0.0058(9)
N2 0.0321(11) 0.0355(11) 0.0270(10) -0.0024(9) -0.0034(8) 0.0007(9)
N3 0.0357(12) 0.0354(12) 0.0335(11) 0.0009(9) -0.0010(9) -0.0055(9)
C1 0.0449(16) 0.0589(19) 0.0364(14) 0.0018(14) -0.0057(12) -0.0068(13)
C2 0.0337(14) 0.0431(15) 0.0329(13) 0.0088(12) -0.0050(11) -0.0108(12)
C3 0.0420(15) 0.0424(16) 0.0375(14) -0.0004(13) -0.0099(12) -0.0121(12)
C4 0.0367(15) 0.0362(14) 0.0481(16) 0.0003(12) -0.0048(12) -0.0128(12)
C5 0.0550(19) 0.0446(18) 0.0621(19) -0.0103(15) -0.0109(15) -0.0128(15)
C6 0.0400(15) 0.0328(14) 0.0431(15) -0.0107(12) -0.0039(12) -0.0042(12)
C7 0.0418(16) 0.0442(16) 0.0502(17) -0.0124(13) -0.0011(13) -0.0056(13)
C8 0.058(2) 0.061(2) 0.0531(18) -0.0261(17) 0.0136(15) -0.0073(16)
C9 0.068(2) 0.0457(18) 0.0517(18) -0.0188(16) -0.0081(16) 0.0056(14)
C10 0.059(2) 0.0340(15) 0.065(2) -0.0095(14) -0.0092(16) 0.0050(14)
C11 0.0464(16) 0.0293(14) 0.0534(17) -0.0093(12) -0.0064(13) -0.0007(12)
C12 0.0431(18) 0.072(2) 0.061(2) -0.0050(16) 0.0084(15) -0.0052(17)
C13 0.110(3) 0.076(3) 0.059(2) -0.028(2) -0.005(2) 0.0155(19)
C14 0.0527(18) 0.0359(16) 0.068(2) 0.0037(14) 0.0009(15) -0.0006(14)
C15 0.0408(15) 0.0446(16) 0.0319(13) 0.0046(12) -0.0022(11) -0.0041(12)
C16 0.0321(13) 0.0331(13) 0.0270(12) 0.0057(11) -0.0026(10) 0.0027(10)
C17 0.0361(14) 0.0407(15) 0.0309(13) -0.0040(12) 0.0042(11) 0.0004(11)
C18 0.0334(14) 0.0400(15) 0.0330(13) -0.0064(11) -0.0028(11) 0.0016(11)
C19 0.067(2) 0.058(2) 0.0394(16) -0.0294(16) 0.0063(14) -0.0016(14)
C20 0.0326(13) 0.0351(14) 0.0292(12) -0.0065(11) -0.0016(10) -0.0011(10)
C21 0.0349(14) 0.0377(15) 0.0399(14) -0.0034(12) -0.0013(11) -0.0001(12)
C22 0.0412(16) 0.0452(16) 0.0454(16) 0.0019(13) 0.0047(12) -0.0097(13)
C23 0.0426(16) 0.0569(18) 0.0372(14) -0.0055(14) 0.0001(12) -0.0114(13)
C24 0.0348(14) 0.0555(18) 0.0321(13) -0.0023(13) -0.0058(11) -0.0022(12)
C25 0.0308(14) 0.0446(15) 0.0329(13) -0.0059(11) -0.0005(10) -0.0028(11)
C26 0.0526(18) 0.0454(17) 0.0582(19) 0.0087(14) -0.0107(15) -0.0046(15)
C27 0.064(2) 0.095(3) 0.0482(19) 0.008(2) -0.0041(16) -0.0302(19)
C28 0.0397(16) 0.0580(19) 0.0387(15) 0.0073(13) -0.0073(12) -0.0070(13)
C29 0.054(2) 0.094(3) 0.0363(16) 0.0074(18) 0.0052(14) 0.0025(16)
C30 0.0326(14) 0.0543(17) 0.0309(13) -0.0060(13) -0.0001(11) -0.0046(12)
C31 0.0356(15) 0.0601(18) 0.0332(13) 0.0003(13) 0.0041(11) -0.0119(13)
C32 0.0320(14) 0.0450(16) 0.0391(14) 0.0007(12) 0.0009(11) -0.0118(12)
C33 0.0563(19) 0.059(2) 0.0514(18) 0.0145(16) 0.0032(15) -0.0171(15)
C34 0.0428(15) 0.0330(14) 0.0337(13) 0.0107(12) -0.0004(11) -0.0072(11)
C35 0.0461(16) 0.0309(14) 0.0385(14) 0.0047(12) -0.0029(12) -0.0050(11)
C36 0.0615(19) 0.0350(15) 0.0435(16) 0.0058(14) 0.0000(14) -0.0020(12)
C37 0.070(2) 0.0405(16) 0.0410(16) 0.0172(15) -0.0047(15) -0.0028(13)
C38 0.0499(18) 0.0507(18) 0.0446(16) 0.0165(15) -0.0137(13) -0.0104(14)
C39 0.0421(16) 0.0418(16) 0.0421(15) 0.0116(13) -0.0029(12) -0.0102(12)
C40 0.0519(18) 0.0431(16) 0.0496(17) -0.0064(14) -0.0056(14) 0.0042(13)
C41 0.089(3) 0.060(2) 0.0499(19) 0.0203(19) -0.0115(17) 0.0048(16)
C42 0.0403(16) 0.066(2) 0.0516(18) 0.0028(15) -0.0061(13) -0.0110(15)
C43 0.0574(19) 0.0479(17) 0.0450(16) 0.0050(14) 0.0035(14) 0.0086(14)
C44 0.083(3) 0.067(2) 0.064(2) -0.001(2) -0.0053(19) 0.0197(19)
C45 0.100(3) 0.101(3) 0.071(3) 0.027(3) 0.020(2) 0.038(2)
C46 0.088(3) 0.105(4) 0.101(3) -0.009(3) -0.004(3) 0.043(3)

loop_
_atom_type_symbol
_atom_type_description
_atom_type_scat_dispersion_real
_atom_type_scat_dispersion_imag
_atom_type_scat_source
C C 0.0033 0.0016 'International Tables Vol C Tables 4.2.6.8 and 6.1.1.4'
H H 0.0000 0.0000 'International Tables Vol C Tables 4.2.6.8 and 6.1.1.4'
N N 0.0061 0.0033 'International Tables Vol C Tables 4.2.6.8 and 6.1.1.4'
O O 0.0106 0.0060 'International Tables Vol C Tables 4.2.6.8 and 6.1.1.4'
Mg Mg 0.0486 0.0363 'International Tables Vol C Tables 4.2.6.8 and 6.1.1.4'

loop_
_geom_angle_atom_site_label_1
_geom_angle_atom_site_label_2
_geom_angle_atom_site_label_3
_geom_angle_site_symmetry_1
_geom_angle_site_symmetry_3
_geom_angle
_geom_angle_publ_flag
O1 Mg1 O3 . . 170.21(8) ?
O1 Mg1 O2 . . 97.11(7) ?
O3 Mg1 O2 . . 77.45(7) ?
O1 Mg1 N1 . . 89.00(8) ?
O3 Mg1 N1 . . 100.61(8) ?
O2 Mg1 N1 . . 113.46(8) ?
O1 Mg1 N3 . . 92.46(8) ?
O3 Mg1 N3 . . 85.09(8) ?
O2 Mg1 N3 . . 130.01(8) ?
N1 Mg1 N3 . . 115.66(9) ?
O1 Mg1 Mg2 . . 136.12(6) ?
O3 Mg1 Mg2 . . 38.76(5) ?
O2 Mg1 Mg2 . . 39.04(5) ?
N1 Mg1 Mg2 . . 107.94(7) ?
N3 Mg1 Mg2 . . 113.96(6) ?
O2 Mg2 O3 . . 80.09(7) ?
O2 Mg2 N2 . . 88.84(8) ?
O3 Mg2 N2 . . 110.96(8) ?
O2 Mg2 C43 . . 130.99(10) ?
O3 Mg2 C43 . . 120.85(11) ?
N2 Mg2 C43 . . 117.15(11) ?
O2 Mg2 Mg1 . . 41.02(5) ?
O3 Mg2 Mg1 . . 39.44(5) ?
N2 Mg2 Mg1 . . 106.98(6) ?
C43 Mg2 Mg1 . . 135.48(10) ?
C2 O1 Mg1 . . 129.51(17) ?
C16 O2 Mg2 . . 123.32(14) ?
C16 O2 Mg1 . . 128.95(14) ?
Mg2 O2 Mg1 . . 99.94(8) ?
C30 O3 Mg2 . . 130.48(15) ?
C30 O3 Mg1 . . 127.03(16) ?
Mg2 O3 Mg1 . . 101.80(8) ?
C4 N1 C6 . . 118.3(2) ?
C4 N1 Mg1 . . 124.86(19) ?
C6 N1 Mg1 . . 116.66(15) ?
C18 N2 C20 . . 119.5(2) ?
C18 N2 Mg2 . . 124.00(17) ?
C20 N2 Mg2 . . 116.41(15) ?
C32 N3 C34 . . 118.3(2) ?
C32 N3 Mg1 . . 125.59(18) ?
C34 N3 Mg1 . . 116.09(15) ?
C2 C1 H15A . . 109.5 ?
C2 C1 H15B . . 109.5 ?
H15A C1 H15B . . 109.5 ?
C2 C1 H15C . . 109.5 ?
H15A C1 H15C . . 109.5 ?
H15B C1 H15C . . 109.5 ?
O1 C2 C3 . . 124.8(2) ?
O1 C2 C1 . . 115.2(2) ?
C3 C2 C1 . . 120.0(2) ?
C2 C3 C4 . . 127.2(2) ?
C2 C3 H17 . . 116.4 ?
C4 C3 H17 . . 116.4 ?
N1 C4 C3 . . 123.1(3) ?
N1 C4 C5 . . 120.3(3) ?
C3 C4 C5 . . 116.6(2) ?
C4 C5 H19A . . 109.5 ?
C4 C5 H19B . . 109.5 ?
H19A C5 H19B . . 109.5 ?
C4 C5 H19C . . 109.5 ?
H19A C5 H19C . . 109.5 ?
H19B C5 H19C . . 109.5 ?
C7 C6 C11 . . 120.3(3) ?
C7 C6 N1 . . 120.7(2) ?
C11 C6 N1 . . 118.8(2) ?
C8 C7 C6 . . 118.4(3) ?
C8 C7 C12 . . 121.1(3) ?
C6 C7 C12 . . 120.6(3) ?
C9 C8 C7 . . 122.4(3) ?
C9 C8 H22 . . 118.8 ?
C7 C8 H22 . . 118.8 ?
C10 C9 C8 . . 117.8(3) ?
C10 C9 C13 . . 120.9(3) ?
C8 C9 C13 . . 121.3(3) ?
C9 C10 C11 . . 122.6(3) ?
C9 C10 H25 . . 118.7 ?
C11 C10 H25 . . 118.7 ?
C10 C11 C6 . . 118.5(3) ?
C10 C11 C14 . . 120.8(3) ?
C6 C11 C14 . . 120.7(3) ?
C7 C12 H20A . . 109.5 ?
C7 C12 H20B . . 109.5 ?
H20A C12 H20B . . 109.5 ?
C7 C12 H20C . . 109.5 ?
H20A C12 H20C . . 109.5 ?
H20B C12 H20C . . 109.5 ?
C9 C13 H24A . . 109.5 ?
C9 C13 H24B . . 109.5 ?
H24A C13 H24B . . 109.5 ?
C9 C13 H24C . . 109.5 ?
H24A C13 H24C . . 109.5 ?
H24B C13 H24C . . 109.5 ?
C11 C14 H27A . . 109.5 ?
C11 C14 H27B . . 109.5 ?
H27A C14 H27B . . 109.5 ?
C11 C14 H27C . . 109.5 ?
H27A C14 H27C . . 109.5 ?
H27B C14 H27C . . 109.5 ?
C16 C15 H14A . . 109.5 ?
C16 C15 H14B . . 109.5 ?
H14A C15 H14B . . 109.5 ?
C16 C15 H14C . . 109.5 ?
H14A C15 H14C . . 109.5 ?
H14B C15 H14C . . 109.5 ?
O2 C16 C17 . . 123.2(2) ?
O2 C16 C15 . . 115.9(2) ?
C17 C16 C15 . . 120.9(2) ?
C16 C17 C18 . . 128.2(2) ?
C16 C17 H12 . . 115.9 ?
C18 C17 H12 . . 115.9 ?
N2 C18 C17 . . 122.5(2) ?
N2 C18 C19 . . 121.7(2) ?
C17 C18 C19 . . 115.7(2) ?
C18 C19 H10A . . 109.5 ?
C18 C19 H10B . . 109.5 ?
H10A C19 H10B . . 109.5 ?
C18 C19 H10C . . 109.5 ?
H10A C19 H10C . . 109.5 ?
H10B C19 H10C . . 109.5 ?
C21 C20 C25 . . 120.6(2) ?
C21 C20 N2 . . 119.6(2) ?
C25 C20 N2 . . 119.6(2) ?
C20 C21 C22 . . 118.7(2) ?
C20 C21 C26 . . 120.9(2) ?
C22 C21 C26 . . 120.4(3) ?
C23 C22 C21 . . 121.9(3) ?
C23 C22 H6 . . 119.1 ?
C21 C22 H6 . . 119.1 ?
C22 C23 C24 . . 118.1(2) ?
C22 C23 C27 . . 120.7(3) ?
C24 C23 C27 . . 121.2(3) ?
C23 C24 C25 . . 122.2(3) ?
C23 C24 H3 . . 118.9 ?
C25 C24 H3 . . 118.9 ?
C24 C25 C20 . . 118.5(2) ?
C24 C25 C28 . . 120.7(2) ?
C20 C25 C28 . . 120.8(2) ?
C21 C26 H9A . . 109.5 ?
C21 C26 H9B . . 109.5 ?
H9A C26 H9B . . 109.5 ?
C21 C26 H9C . . 109.5 ?
H9A C26 H9C . . 109.5 ?
H9B C26 H9C . . 109.5 ?
C23 C27 H5A . . 109.5 ?
C23 C27 H5B . . 109.5 ?
H5A C27 H5B . . 109.5 ?
C23 C27 H5C . . 109.5 ?
H5A C27 H5C . . 109.5 ?
H5B C27 H5C . . 109.5 ?
C25 C28 H1A . . 109.5 ?
C25 C28 H1B . . 109.5 ?
H1A C28 H1B . . 109.5 ?
C25 C28 H1C . . 109.5 ?
H1A C28 H1C . . 109.5 ?
H1B C28 H1C . . 109.5 ?
C30 C29 H33A . . 109.5 ?
C30 C29 H33B . . 109.5 ?
H33A C29 H33B . . 109.5 ?
C30 C29 H33C . . 109.5 ?
H33A C29 H33C . . 109.5 ?
H33B C29 H33C . . 109.5 ?
O3 C30 C31 . . 123.4(2) ?
O3 C30 C29 . . 114.6(2) ?
C31 C30 C29 . . 122.0(2) ?
C30 C31 C32 . . 127.2(2) ?
C30 C31 H31 . . 116.4 ?
C32 C31 H31 . . 116.4 ?
N3 C32 C31 . . 122.9(2) ?
N3 C32 C33 . . 121.8(3) ?
C31 C32 C33 . . 115.3(2) ?
C32 C33 H29A . . 109.5 ?
C32 C33 H29B . . 109.5 ?
H29A C33 H29B . . 109.5 ?
C32 C33 H29C . . 109.5 ?
H29A C33 H29C . . 109.5 ?
H29B C33 H29C . . 109.5 ?
C35 C34 C39 . . 120.6(2) ?
C35 C34 N3 . . 119.3(2) ?
C39 C34 N3 . . 120.0(2) ?
C36 C35 C34 . . 118.8(3) ?
C36 C35 C40 . . 120.8(3) ?
C34 C35 C40 . . 120.5(2) ?
C37 C36 C35 . . 122.1(3) ?
C37 C36 H39 . . 118.9 ?
C35 C36 H39 . . 118.9 ?
C38 C37 C36 . . 117.7(3) ?
C38 C37 C41 . . 121.5(3) ?
C36 C37 C41 . . 120.7(3) ?
C37 C38 C39 . . 122.4(3) ?
C37 C38 H41 . . 118.8 ?
C39 C38 H41 . . 118.8 ?
C38 C39 C34 . . 118.3(3) ?
C38 C39 C42 . . 121.1(3) ?
C34 C39 C42 . . 120.6(3) ?
C35 C40 H38A . . 109.5 ?
C35 C40 H38B . . 109.5 ?
H38A C40 H38B . . 109.5 ?
C35 C40 H38C . . 109.5 ?
H38A C40 H38C . . 109.5 ?
H38B C40 H38C . . 109.5 ?
C37 C41 H42A . . 109.5 ?
C37 C41 H42B . . 109.5 ?
H42A C41 H42B . . 109.5 ?
C37 C41 H42C . . 109.5 ?
H42A C41 H42C . . 109.5 ?
H42B C41 H42C . . 109.5 ?
C39 C42 H34A . . 109.5 ?
C39 C42 H34B . . 109.5 ?
H34A C42 H34B . . 109.5 ?
C39 C42 H34C . . 109.5 ?
H34A C42 H34C . . 109.5 ?
H34B C42 H34C . . 109.5 ?
C44 C43 Mg2 . . 125.6(2) ?
C44 C43 H46A . . 105.9 ?
Mg2 C43 H46A . . 105.9 ?
C44 C43 H46B . . 105.9 ?
Mg2 C43 H46B . . 105.9 ?
H46A C43 H46B . . 106.2 ?
C43 C44 C45 . . 116.9(3) ?
C43 C44 H43A . . 108.1 ?
C45 C44 H43A . . 108.1 ?
C43 C44 H43B . . 108.1 ?
C45 C44 H43B . . 108.1 ?
H43A C44 H43B . . 107.3 ?
C46 C45 C44 . . 114.8(4) ?
C46 C45 H44A . . 108.6 ?
C44 C45 H44A . . 108.6 ?
C46 C45 H44B . . 108.6 ?
C44 C45 H44B . . 108.6 ?
H44A C45 H44B . . 107.6 ?
C45 C46 H45A . . 109.5 ?
C45 C46 H45B . . 109.5 ?
H45A C46 H45B . . 109.5 ?
C45 C46 H45C . . 109.5 ?
H45A C46 H45C . . 109.5 ?
H45B C46 H45C . . 109.5 ?

loop_
_geom_bond_atom_site_label_1
_geom_bond_atom_site_label_2
_geom_bond_site_symmetry_2
_geom_bond_distance
_geom_bond_publ_flag
Mg1 O1 . 1.9514(18) ?
Mg1 O3 . 2.0304(18) ?
Mg1 O2 . 2.0848(18) ?
Mg1 N1 . 2.107(2) ?
Mg1 N3 . 2.153(2) ?
Mg1 Mg2 . 3.1287(11) ?
Mg2 O2 . 2.0005(17) ?
Mg2 O3 . 2.0011(19) ?
Mg2 N2 . 2.105(2) ?
Mg2 C43 . 2.134(3) ?
O1 C2 . 1.278(3) ?
O2 C16 . 1.326(3) ?
O3 C30 . 1.313(3) ?
N1 C4 . 1.318(3) ?
N1 C6 . 1.435(3) ?
N2 C18 . 1.300(3) ?
N2 C20 . 1.444(3) ?
N3 C32 . 1.304(3) ?
N3 C34 . 1.438(3) ?
C1 C2 . 1.504(4) ?
C1 H15A . 0.9800 ?
C1 H15B . 0.9800 ?
C1 H15C . 0.9800 ?
C2 C3 . 1.380(4) ?
C3 C4 . 1.410(4) ?
C3 H17 . 0.9500 ?
C4 C5 . 1.515(4) ?
C5 H19A . 0.9800 ?
C5 H19B . 0.9800 ?
C5 H19C . 0.9800 ?
C6 C7 . 1.399(4) ?
C6 C11 . 1.400(4) ?
C7 C8 . 1.391(4) ?
C7 C12 . 1.501(4) ?
C8 C9 . 1.383(5) ?
C8 H22 . 0.9500 ?
C9 C10 . 1.375(5) ?
C9 C13 . 1.507(4) ?
C10 C11 . 1.388(4) ?
C10 H25 . 0.9500 ?
C11 C14 . 1.504(4) ?
C12 H20A . 0.9800 ?
C12 H20B . 0.9800 ?
C12 H20C . 0.9800 ?
C13 H24A . 0.9800 ?
C13 H24B . 0.9800 ?
C13 H24C . 0.9800 ?
C14 H27A . 0.9800 ?
C14 H27B . 0.9800 ?
C14 H27C . 0.9800 ?
C15 C16 . 1.495(3) ?
C15 H14A . 0.9800 ?
C15 H14B . 0.9800 ?
C15 H14C . 0.9800 ?
C16 C17 . 1.354(3) ?
C17 C18 . 1.448(3) ?
C17 H12 . 0.9500 ?
C18 C19 . 1.505(4) ?
C19 H10A . 0.9800 ?
C19 H10B . 0.9800 ?
C19 H10C . 0.9800 ?
C20 C21 . 1.390(4) ?
C20 C25 . 1.398(3) ?
C21 C22 . 1.391(4) ?
C21 C26 . 1.502(4) ?
C22 C23 . 1.381(4) ?
C22 H6 . 0.9500 ?
C23 C24 . 1.381(4) ?
C23 C27 . 1.515(4) ?
C24 C25 . 1.383(3) ?
C24 H3 . 0.9500 ?
C25 C28 . 1.508(4) ?
C26 H9A . 0.9800 ?
C26 H9B . 0.9800 ?
C26 H9C . 0.9800 ?
C27 H5A . 0.9800 ?
C27 H5B . 0.9800 ?
C27 H5C . 0.9800 ?
C28 H1A . 0.9800 ?
C28 H1B . 0.9800 ?
C28 H1C . 0.9800 ?
C29 C30 . 1.509(4) ?
C29 H33A . 0.9800 ?
C29 H33B . 0.9800 ?
C29 H33C . 0.9800 ?
C30 C31 . 1.354(4) ?
C31 C32 . 1.433(4) ?
C31 H31 . 0.9500 ?
C32 C33 . 1.517(4) ?
C33 H29A . 0.9800 ?
C33 H29B . 0.9800 ?
C33 H29C . 0.9800 ?
C34 C35 . 1.394(4) ?
C34 C39 . 1.399(4) ?
C35 C36 . 1.387(4) ?
C35 C40 . 1.505(4) ?
C36 C37 . 1.386(4) ?
C36 H39 . 0.9500 ?
C37 C38 . 1.384(4) ?
C37 C41 . 1.514(4) ?
C38 C39 . 1.390(4) ?
C38 H41 . 0.9500 ?
C39 C42 . 1.497(4) ?
C40 H38A . 0.9800 ?
C40 H38B . 0.9800 ?
C40 H38C . 0.9800 ?
C41 H42A . 0.9800 ?
C41 H42B . 0.9800 ?
C41 H42C . 0.9800 ?
C42 H34A . 0.9800 ?
C42 H34B . 0.9800 ?
C42 H34C . 0.9800 ?
C43 C44 . 1.485(4) ?
C43 H46A . 0.9900 ?
C43 H46B . 0.9900 ?
C44 C45 . 1.525(5) ?
C44 H43A . 0.9900 ?
C44 H43B . 0.9900 ?
C45 C46 . 1.502(5) ?
C45 H44A . 0.9900 ?
C45 H44B . 0.9900 ?
C46 H45A . 0.9800 ?
C46 H45B . 0.9800 ?
C46 H45C . 0.9800 ?

loop_
_geom_torsion_atom_site_label_1
_geom_torsion_atom_site_label_2
_geom_torsion_atom_site_label_3
_geom_torsion_atom_site_label_4
_geom_torsion_site_symmetry_1
_geom_torsion_site_symmetry_2
_geom_torsion_site_symmetry_3
_geom_torsion_site_symmetry_4
_geom_torsion
_geom_torsion_publ_flag
O1 Mg1 Mg2 O2 . . . . -2.68(11) ?
O3 Mg1 Mg2 O2 . . . . -170.01(12) ?
N1 Mg1 Mg2 O2 . . . . 105.38(10) ?
N3 Mg1 Mg2 O2 . . . . -124.68(10) ?
O1 Mg1 Mg2 O3 . . . . 167.33(13) ?
O2 Mg1 Mg2 O3 . . . . 170.01(12) ?
N1 Mg1 Mg2 O3 . . . . -84.61(10) ?
N3 Mg1 Mg2 O3 . . . . 45.33(10) ?
O1 Mg1 Mg2 N2 . . . . 64.77(11) ?
O3 Mg1 Mg2 N2 . . . . -102.56(11) ?
O2 Mg1 Mg2 N2 . . . . 67.46(10) ?
N1 Mg1 Mg2 N2 . . . . 172.84(9) ?
N3 Mg1 Mg2 N2 . . . . -57.23(10) ?
O1 Mg1 Mg2 C43 . . . . -107.55(15) ?
O3 Mg1 Mg2 C43 . . . . 85.13(15) ?
O2 Mg1 Mg2 C43 . . . . -104.86(15) ?
N1 Mg1 Mg2 C43 . . . . 0.52(15) ?
N3 Mg1 Mg2 C43 . . . . 130.45(14) ?
O2 Mg1 O1 C2 . . . . 126.9(2) ?
N1 Mg1 O1 C2 . . . . 13.4(2) ?
N3 Mg1 O1 C2 . . . . -102.3(2) ?
Mg2 Mg1 O1 C2 . . . . 128.58(19) ?
O3 Mg2 O2 C16 . . . . 145.11(18) ?
N2 Mg2 O2 C16 . . . . 33.60(18) ?
C43 Mg2 O2 C16 . . . . -92.3(2) ?
Mg1 Mg2 O2 C16 . . . . 151.5(2) ?
O3 Mg2 O2 Mg1 . . . . -6.42(8) ?
N2 Mg2 O2 Mg1 . . . . -117.93(8) ?
C43 Mg2 O2 Mg1 . . . . 116.12(14) ?
O1 Mg1 O2 C16 . . . . 28.9(2) ?
O3 Mg1 O2 C16 . . . . -142.8(2) ?
N1 Mg1 O2 C16 . . . . 120.93(19) ?
N3 Mg1 O2 C16 . . . . -70.3(2) ?
Mg2 Mg1 O2 C16 . . . . -149.2(2) ?
O1 Mg1 O2 Mg2 . . . . 178.13(8) ?
O3 Mg1 O2 Mg2 . . . . 6.39(8) ?
N1 Mg1 O2 Mg2 . . . . -89.87(9) ?
N3 Mg1 O2 Mg2 . . . . 78.85(11) ?
O2 Mg2 O3 C30 . . . . -164.2(2) ?
N2 Mg2 O3 C30 . . . . -79.3(2) ?
C43 Mg2 O3 C30 . . . . 63.6(3) ?
Mg1 Mg2 O3 C30 . . . . -170.8(3) ?
O2 Mg2 O3 Mg1 . . . . 6.64(8) ?
N2 Mg2 O3 Mg1 . . . . 91.53(9) ?
C43 Mg2 O3 Mg1 . . . . -125.53(12) ?
O2 Mg1 O3 C30 . . . . 164.9(2) ?
N1 Mg1 O3 C30 . . . . -83.2(2) ?
N3 Mg1 O3 C30 . . . . 32.0(2) ?
Mg2 Mg1 O3 C30 . . . . 171.3(2) ?
O2 Mg1 O3 Mg2 . . . . -6.43(8) ?
N1 Mg1 O3 Mg2 . . . . 105.49(9) ?
N3 Mg1 O3 Mg2 . . . . -139.29(9) ?
O1 Mg1 N1 C4 . . . . -6.5(2) ?
O3 Mg1 N1 C4 . . . . 175.4(2) ?
O2 Mg1 N1 C4 . . . . -103.8(2) ?
N3 Mg1 N1 C4 . . . . 85.7(2) ?
Mg2 Mg1 N1 C4 . . . . -145.3(2) ?
O1 Mg1 N1 C6 . . . . 168.54(18) ?
O3 Mg1 N1 C6 . . . . -9.59(19) ?
O2 Mg1 N1 C6 . . . . 71.22(19) ?
N3 Mg1 N1 C6 . . . . -99.21(19) ?
Mg2 Mg1 N1 C6 . . . . 29.77(19) ?
O2 Mg2 N2 C18 . . . . -18.0(2) ?
O3 Mg2 N2 C18 . . . . -96.9(2) ?
C43 Mg2 N2 C18 . . . . 118.7(2) ?
Mg1 Mg2 N2 C18 . . . . -55.3(2) ?
O2 Mg2 N2 C20 . . . . 165.39(17) ?
O3 Mg2 N2 C20 . . . . 86.46(17) ?
C43 Mg2 N2 C20 . . . . -58.0(2) ?
Mg1 Mg2 N2 C20 . . . . 128.07(16) ?
O1 Mg1 N3 C32 . . . . 170.3(2) ?
O3 Mg1 N3 C32 . . . . -19.2(2) ?
O2 Mg1 N3 C32 . . . . -88.3(2) ?
N1 Mg1 N3 C32 . . . . 80.2(2) ?
Mg2 Mg1 N3 C32 . . . . -45.7(2) ?
O1 Mg1 N3 C34 . . . . -7.11(18) ?
O3 Mg1 N3 C34 . . . . 163.39(18) ?
O2 Mg1 N3 C34 . . . . 94.30(19) ?
N1 Mg1 N3 C34 . . . . -97.18(19) ?
Mg2 Mg1 N3 C34 . . . . 136.85(16) ?
Mg1 O1 C2 C3 . . . . -11.8(4) ?
Mg1 O1 C2 C1 . . . . 168.86(17) ?
O1 C2 C3 C4 . . . . -1.7(4) ?
C1 C2 C3 C4 . . . . 177.7(3) ?
C6 N1 C4 C3 . . . . -176.7(2) ?
Mg1 N1 C4 C3 . . . . -1.7(4) ?
C6 N1 C4 C5 . . . . 2.5(4) ?
Mg1 N1 C4 C5 . . . . 177.51(19) ?
C2 C3 C4 N1 . . . . 8.3(4) ?
C2 C3 C4 C5 . . . . -170.9(3) ?
C4 N1 C6 C7 . . . . -91.8(3) ?
Mg1 N1 C6 C7 . . . . 92.8(2) ?
C4 N1 C6 C11 . . . . 92.7(3) ?
Mg1 N1 C6 C11 . . . . -82.7(3) ?
C11 C6 C7 C8 . . . . 0.4(4) ?
N1 C6 C7 C8 . . . . -174.9(2) ?
C11 C6 C7 C12 . . . . 179.7(3) ?
N1 C6 C7 C12 . . . . 4.3(4) ?
C6 C7 C8 C9 . . . . 0.0(4) ?
C12 C7 C8 C9 . . . . -179.3(3) ?
C7 C8 C9 C10 . . . . -0.1(5) ?
C7 C8 C9 C13 . . . . 179.1(3) ?
C8 C9 C10 C11 . . . . -0.2(4) ?
C13 C9 C10 C11 . . . . -179.4(3) ?
C9 C10 C11 C6 . . . . 0.6(4) ?
C9 C10 C11 C14 . . . . -179.0(3) ?
C7 C6 C11 C10 . . . . -0.7(4) ?
N1 C6 C11 C10 . . . . 174.8(2) ?
C7 C6 C11 C14 . . . . 178.9(2) ?
N1 C6 C11 C14 . . . . -5.6(4) ?
Mg2 O2 C16 C17 . . . . -31.5(3) ?
Mg1 O2 C16 C17 . . . . 111.4(2) ?
Mg2 O2 C16 C15 . . . . 148.50(17) ?
Mg1 O2 C16 C15 . . . . -68.6(3) ?
O2 C16 C17 C18 . . . . 1.7(4) ?
C15 C16 C17 C18 . . . . -178.3(3) ?
C20 N2 C18 C17 . . . . 175.8(2) ?
Mg2 N2 C18 C17 . . . . -0.8(4) ?
C20 N2 C18 C19 . . . . -3.5(4) ?
Mg2 N2 C18 C19 . . . . 179.9(2) ?
C16 C17 C18 N2 . . . . 15.5(4) ?
C16 C17 C18 C19 . . . . -165.1(3) ?
C18 N2 C20 C21 . . . . 96.8(3) ?
Mg2 N2 C20 C21 . . . . -86.4(2) ?
C18 N2 C20 C25 . . . . -87.0(3) ?
Mg2 N2 C20 C25 . . . . 89.8(2) ?
C25 C20 C21 C22 . . . . -1.4(4) ?
N2 C20 C21 C22 . . . . 174.8(2) ?
C25 C20 C21 C26 . . . . 176.8(3) ?
N2 C20 C21 C26 . . . . -7.0(4) ?
C20 C21 C22 C23 . . . . 0.2(4) ?
C26 C21 C22 C23 . . . . -177.9(3) ?
C21 C22 C23 C24 . . . . 1.2(4) ?
C21 C22 C23 C27 . . . . -177.9(3) ?
C22 C23 C24 C25 . . . . -1.4(4) ?
C27 C23 C24 C25 . . . . 177.6(3) ?
C23 C24 C25 C20 . . . . 0.3(4) ?
C23 C24 C25 C28 . . . . 179.5(3) ?
C21 C20 C25 C24 . . . . 1.1(4) ?
N2 C20 C25 C24 . . . . -175.1(2) ?
C21 C20 C25 C28 . . . . -178.0(2) ?
N2 C20 C25 C28 . . . . 5.8(4) ?
Mg2 O3 C30 C31 . . . . 140.9(2) ?
Mg1 O3 C30 C31 . . . . -27.8(4) ?
Mg2 O3 C30 C29 . . . . -35.8(3) ?
Mg1 O3 C30 C29 . . . . 155.4(2) ?
O3 C30 C31 C32 . . . . -2.1(5) ?
C29 C30 C31 C32 . . . . 174.4(3) ?
C34 N3 C32 C31 . . . . 179.6(2) ?
Mg1 N3 C32 C31 . . . . 2.3(4) ?
C34 N3 C32 C33 . . . . -1.6(4) ?
Mg1 N3 C32 C33 . . . . -179.0(2) ?
C30 C31 C32 N3 . . . . 14.9(5) ?
C30 C31 C32 C33 . . . . -163.9(3) ?
C32 N3 C34 C35 . . . . 102.3(3) ?
Mg1 N3 C34 C35 . . . . -80.1(3) ?
C32 N3 C34 C39 . . . . -82.7(3) ?
Mg1 N3 C34 C39 . . . . 94.9(2) ?
C39 C34 C35 C36 . . . . 2.9(4) ?
N3 C34 C35 C36 . . . . 177.9(2) ?
C39 C34 C35 C40 . . . . -177.5(2) ?
N3 C34 C35 C40 . . . . -2.5(4) ?
C34 C35 C36 C37 . . . . -0.8(4) ?
C40 C35 C36 C37 . . . . 179.5(3) ?
C35 C36 C37 C38 . . . . -1.3(4) ?
C35 C36 C37 C41 . . . . 177.8(3) ?
C36 C37 C38 C39 . . . . 1.5(4) ?
C41 C37 C38 C39 . . . . -177.5(3) ?
C37 C38 C39 C34 . . . . 0.4(4) ?
C37 C38 C39 C42 . . . . -178.8(3) ?
C35 C34 C39 C38 . . . . -2.7(4) ?
N3 C34 C39 C38 . . . . -177.6(2) ?
C35 C34 C39 C42 . . . . 176.6(2) ?
N3 C34 C39 C42 . . . . 1.6(4) ?
O2 Mg2 C43 C44 . . . . 173.9(2) ?
O3 Mg2 C43 C44 . . . . -81.4(3) ?
N2 Mg2 C43 C44 . . . . 59.4(3) ?
Mg1 Mg2 C43 C44 . . . . -128.9(3) ?
Mg2 C43 C44 C45 . . . . 178.9(3) ?
C43 C44 C45 C46 . . . . 175.2(3) ?
